data_9000217
loop_
_publ_author_name
'Laughon, R. B.'

_publ_section_title
;
 The crystal structure of kinoite
;
_journal_name_full 'American Mineralogist'
_journal_page_first 193
_journal_page_last 200
_journal_volume 56
_journal_year 1971
_chemical_formula_sum 'Ca2 Cu2 H4 O12 Si3'
_chemical_name_mineral Kinoite
_space_group_IT_number 11
_symmetry_space_group_name_Hall '-P 2yb'
_symmetry_space_group_name_H-M 'P 1 21/m 1'
_cell_angle_alpha 90
_cell_angle_beta 96.18
_cell_angle_gamma 90
_cell_length_a 6.991
_cell_length_b 12.884
_cell_length_c 5.655
_cell_formula_units_Z 2
_cell_volume 506.397
_database_code_amcsd 0000222
_exptl_crystal_density_diffrn 3.197
_cod_original_formula_sum 'Cu2 Ca2 Si3 O12 H4'
_cod_database_code 9000217

loop_
_space_group_symop_operation_xyz
x,y,z
x,1/2-y,z
-x,1/2+y,-z
-x,-y,-z

loop_
_atom_site_aniso_label
_atom_site_aniso_U_11
_atom_site_aniso_U_22
_atom_site_aniso_U_33
_atom_site_aniso_U_12
_atom_site_aniso_U_13
_atom_site_aniso_U_23
Cu1 0.01028 0.00589 0.00368 0.00000 0.00109 0.00000
Cu2 0.00808 0.00589 0.00336 0.00000 -0.00030 0.00000
Ca 0.00783 0.00505 0.00705 0.00068 -0.00059 -0.00055
Si1 0.00441 0.00589 0.00528 0.00045 -0.00020 -0.00018
Si2 0.00441 0.00505 0.00416 0.00000 0.00030 0.00000
O1 0.00954 0.01430 0.00432 0.00000 0.00059 0.00000
O2 0.01297 0.01177 0.01137 0.00272 0.00139 -0.00055
O3 0.00587 0.01093 0.00721 -0.00113 -0.00049 0.00037
O4 0.01738 0.01009 0.00480 0.00000 0.00020 0.00000
O5 0.01175 0.01009 0.00881 0.00045 -0.00168 -0.00110
O6 0.01395 0.00925 0.01249 0.00227 0.00148 0.00239
O7 0.01199 0.00925 0.00705 -0.00023 0.00030 0.00018

loop_
_atom_site_label
_atom_site_fract_x
_atom_site_fract_y
_atom_site_fract_z
Cu1 0.48190 0.25000 0.21790
Cu2 0.48840 0.25000 0.71390
Ca 0.84610 0.10610 0.02690
Si1 0.23370 0.08030 0.45180
Si2 0.94320 0.25000 0.54770
O1 0.81070 0.25000 0.76240
O2 0.08470 0.14850 0.59010
O3 0.43480 0.14750 0.45730
O4 0.83440 0.25000 0.28470
O5 0.15390 0.04980 0.18670
O6 0.72010 0.01890 0.36760
O7 0.50730 0.14750 0.97140
H1 0.40000 0.08000 0.98000
H2 0.62000 0.14000 0.80000

loop_
_cod_related_entry_id
_cod_related_entry_database
_cod_related_entry_code
1 AMCSD 0000222
